data_7111712
loop_
_publ_author_name
'Jana, Amit Kumar'
'Mal, Dipakranjan'

_publ_section_title
;
 A rapid entry to C-prenylcarbazoles: total synthesis of clausamine C--D,
 clausevatine D and clausine F
;
_journal_issue 24
_journal_name_full 'Chemical Communications'
_journal_page_first 4411
_journal_page_last 4413
_journal_paper_doi 10.1039/c0cc00527d
_journal_volume 46
_journal_year 2010
_chemical_formula_sum 'C27 H27 N O3'
_chemical_formula_weight 413.52
_chemical_name_systematic
;
?
;
_space_group_IT_number 15
_symmetry_cell_setting monoclinic
_symmetry_space_group_name_Hall '-C 2yc'
_symmetry_space_group_name_H-M 'C 1 2/c 1'
_atom_sites_solution_hydrogens geom
_atom_sites_solution_primary direct
_atom_sites_solution_secondary difmap
_audit_creation_method SHELXL-97
_cell_angle_alpha 90.00
_cell_angle_beta 95.944(6)
_cell_angle_gamma 90.00
_cell_formula_units_Z 8
_cell_length_a 13.752(2)
_cell_length_b 15.076(3)
_cell_length_c 21.810(4)
_cell_measurement_temperature 293(2)
_cell_volume 4497.5(14)
_computing_structure_refinement 'SHELXL-97 (Sheldrick, 1997)'
_diffrn_ambient_temperature 293(2)
_diffrn_measured_fraction_theta_full 0.995
_diffrn_measured_fraction_theta_max 0.995
_diffrn_radiation_monochromator graphite
_diffrn_radiation_source 'fine-focus sealed tube'
_diffrn_radiation_type MoK\a
_diffrn_radiation_wavelength 0.71073
_diffrn_reflns_av_R_equivalents 0.0508
_diffrn_reflns_av_sigmaI/netI 0.0310
_diffrn_reflns_limit_h_max 15
_diffrn_reflns_limit_h_min -15
_diffrn_reflns_limit_k_max 17
_diffrn_reflns_limit_k_min -17
_diffrn_reflns_limit_l_max 25
_diffrn_reflns_limit_l_min -20
_diffrn_reflns_number 24843
_diffrn_reflns_theta_full 24.35
_diffrn_reflns_theta_max 24.35
_diffrn_reflns_theta_min 1.88
_exptl_absorpt_coefficient_mu 0.079
_exptl_absorpt_correction_type none
_exptl_crystal_colour white
_exptl_crystal_density_diffrn 1.221
_exptl_crystal_density_method 'not measured'
_exptl_crystal_description cubic
_exptl_crystal_F_000 1760
_exptl_crystal_size_max 0.18
_exptl_crystal_size_mid 0.17
_exptl_crystal_size_min 0.17
_refine_diff_density_max 0.192
_refine_diff_density_min -0.182
_refine_diff_density_rms 0.030
_refine_ls_extinction_method none
_refine_ls_goodness_of_fit_ref 1.004
_refine_ls_hydrogen_treatment constr
_refine_ls_matrix_type full
_refine_ls_number_parameters 280
_refine_ls_number_reflns 3664
_refine_ls_number_restraints 0
_refine_ls_restrained_S_all 1.004
_refine_ls_R_factor_all 0.0828
_refine_ls_R_factor_gt 0.0482
_refine_ls_shift/su_max 0.025
_refine_ls_shift/su_mean 0.003
_refine_ls_structure_factor_coef Fsqd
_refine_ls_weighting_details 'calc w=1/[\s^2^(Fo^2^)+(0.0599P)^2^+3.0861P] where P=(Fo^2^+2Fc^2^)/3'
_refine_ls_weighting_scheme calc
_refine_ls_wR_factor_gt 0.1190
_refine_ls_wR_factor_ref 0.1396
_reflns_number_gt 2435
_reflns_number_total 3664
_reflns_threshold_expression >2sigma(I)
_cod_data_source_file c0cc00527dsup1.cif
_cod_data_source_block dm_aj_pr
_cod_depositor_comments
;
The following automatic conversions were performed:

'_symmetry_cell_setting' value 'Monoclinic' changed to 'monoclinic'
according to /home/saulius/struct/CIF-dictionaries/cif_core.dic
dictionary named 'cif_core.dic' version 2.4.2 from 2011-04-26.

Automatic conversion script
Id: cif_fix_values 1891 2012-01-12 08:04:46Z andrius 

The following automatic conversions were performed:

'_refine_ls_hydrogen_treatment' value 'constr.' was replaced with the
value 'constr' as specified in the replacement file
'src/cod-tools/trunk/data/replacement-values/replacement_values.lst'.

Automatic conversion script
Id: cif_fix_values 5376 2017-05-30 11:51:03Z andrius 

2018-02-22
Z value and formula fixed to values more according to usual
chemical conventions.                 miguel
;
_cod_original_formula_sum 'C30.86 H30.86 N1.14 O3.43'
_cod_original_formula_weight 472.59
_cod_original_formula_units_Z 7
_cod_original_cell_volume 4497.3(14)
_cod_original_sg_symbol_H-M 'C 2/c'
_cod_database_code 7111712

loop_
_symmetry_equiv_pos_as_xyz
'x, y, z'
'-x, y, -z+1/2'
'x+1/2, y+1/2, z'
'-x+1/2, y+1/2, -z+1/2'
'-x, -y, -z'
'x, -y, z-1/2'
'-x+1/2, -y+1/2, -z'
'x+1/2, -y+1/2, z-1/2'

loop_
_atom_site_label
_atom_site_type_symbol
_atom_site_fract_x
_atom_site_fract_y
_atom_site_fract_z
_atom_site_U_iso_or_equiv
_atom_site_adp_type
_atom_site_occupancy
_atom_site_symmetry_multiplicity
_atom_site_calc_flag
_atom_site_refinement_flags
N1 N 0.52526(14) 0.05233(12) 0.41980(8) 0.0552(5) Uani 1 1 d .
O4 O 0.67556(14) -0.05584(11) 0.48447(8) 0.0729(5) Uani 1 1 d .
C11 C 0.71899(17) 0.07227(15) 0.54967(10) 0.0542(6) Uani 1 1 d .
H11 H 0.7694 0.0413 0.5720 0.065 Uiso 1 1 calc R
C13 C 0.62760(17) 0.21069(14) 0.53313(10) 0.0489(6) Uani 1 1 d .
C12 C 0.70180(17) 0.16128(15) 0.56547(10) 0.0510(6) Uani 1 1 d .
C8 C 0.57030(16) 0.16735(14) 0.48506(10) 0.0481(5) Uani 1 1 d .
C15 C 0.48904(17) 0.19579(15) 0.44120(10) 0.0529(6) Uani 1 1 d .
O2 O 0.84815(13) 0.15513(13) 0.63132(8) 0.0737(5) Uani 1 1 d .
C9 C 0.58875(16) 0.07833(14) 0.46953(10) 0.0496(6) Uani 1 1 d .
C10 C 0.66366(18) 0.03003(15) 0.50245(10) 0.0537(6) Uani 1 1 d .
C31 C 0.76452(19) 0.20017(17) 0.61803(11) 0.0590(6) Uani 1 1 d .
C36 C 0.60777(19) 0.30706(15) 0.54594(11) 0.0611(7) Uani 1 1 d .
H36A H 0.6679 0.3349 0.5636 0.073 Uiso 1 1 calc R
H36B H 0.5871 0.3368 0.5073 0.073 Uiso 1 1 calc R
O1 O 0.74471(15) 0.26289(13) 0.64840(9) 0.0865(6) Uani 1 1 d .
C2 C 0.59866(18) -0.03504(16) 0.33968(10) 0.0569(6) Uani 1 1 d .
C14 C 0.46650(17) 0.12410(16) 0.40108(11) 0.0559(6) Uani 1 1 d .
C1 C 0.52495(19) -0.03107(16) 0.38618(11) 0.0651(7) Uani 1 1 d .
H1A H 0.4602 -0.0405 0.3650 0.078 Uiso 1 1 calc R
H1B H 0.5381 -0.0791 0.4155 0.078 Uiso 1 1 calc R
C19 C 0.3956(2) 0.1299(2) 0.35134(12) 0.0726(8) Uani 1 1 d .
H19 H 0.3832 0.0826 0.3243 0.087 Uiso 1 1 calc R
C7 C 0.6615(2) 0.03324(19) 0.33064(12) 0.0719(7) Uani 1 1 d .
H7 H 0.6597 0.0845 0.3542 0.086 Uiso 1 1 calc R
C3 C 0.6033(2) -0.11047(18) 0.30412(13) 0.0792(8) Uani 1 1 d .
H3 H 0.5618 -0.1579 0.3096 0.095 Uiso 1 1 calc R
C16 C 0.43317(19) 0.27324(17) 0.43246(12) 0.0651(7) Uani 1 1 d .
H16 H 0.4445 0.3209 0.4593 0.078 Uiso 1 1 calc R
C37 C 0.5307(2) 0.31922(17) 0.58920(13) 0.0788(8) Uani 1 1 d .
H37 H 0.4986 0.2682 0.6001 0.095 Uiso 1 1 calc R
C38 C 0.5039(2) 0.39334(19) 0.61326(13) 0.0783(8) Uani 1 1 d .
C18 C 0.3441(2) 0.2078(2) 0.34332(14) 0.0824(9) Uani 1 1 d .
H18 H 0.2966 0.2135 0.3100 0.099 Uiso 1 1 calc R
C32 C 0.9117(2) 0.1873(2) 0.68328(13) 0.0876(9) Uani 1 1 d .
H32A H 0.9692 0.1509 0.6890 0.131 Uiso 1 1 calc R
H32B H 0.8781 0.1851 0.7197 0.131 Uiso 1 1 calc R
H32C H 0.9302 0.2475 0.6757 0.131 Uiso 1 1 calc R
C50 C 0.7532(2) -0.10556(18) 0.51502(15) 0.0851(9) Uani 1 1 d .
H50A H 0.7527 -0.1643 0.4981 0.128 Uiso 1 1 calc R
H50B H 0.7454 -0.1088 0.5582 0.128 Uiso 1 1 calc R
H50C H 0.8143 -0.0773 0.5095 0.128 Uiso 1 1 calc R
C17 C 0.3612(2) 0.2781(2) 0.38372(14) 0.0789(8) Uani 1 1 d .
H17 H 0.3237 0.3293 0.3779 0.095 Uiso 1 1 calc R
C4 C 0.6693(3) -0.1160(2) 0.26045(15) 0.0994(11) Uani 1 1 d .
H4 H 0.6719 -0.1669 0.2366 0.119 Uiso 1 1 calc R
C6 C 0.7273(2) 0.0272(2) 0.28736(14) 0.0897(9) Uani 1 1 d .
H6 H 0.7697 0.0740 0.2821 0.108 Uiso 1 1 calc R
C40 C 0.4290(3) 0.3966(3) 0.65927(17) 0.1336(16) Uani 1 1 d .
H40A H 0.4198 0.4570 0.6715 0.200 Uiso 1 1 calc R
H40B H 0.4515 0.3619 0.6948 0.200 Uiso 1 1 calc R
H40C H 0.3680 0.3731 0.6407 0.200 Uiso 1 1 calc R
C5 C 0.7304(3) -0.0467(3) 0.25255(15) 0.1016(12) Uani 1 1 d .
H5 H 0.7744 -0.0503 0.2230 0.122 Uiso 1 1 calc R
C39 C 0.5445(3) 0.4798(2) 0.5964(3) 0.160(2) Uani 1 1 d .
H39A H 0.5167 0.5262 0.6191 0.240 Uiso 1 1 calc R
H39B H 0.5289 0.4899 0.5530 0.240 Uiso 1 1 calc R
H39C H 0.6142 0.4793 0.6060 0.240 Uiso 1 1 calc R

loop_
_atom_site_aniso_label
_atom_site_aniso_U_11
_atom_site_aniso_U_22
_atom_site_aniso_U_33
_atom_site_aniso_U_23
_atom_site_aniso_U_13
_atom_site_aniso_U_12
N1 0.0607(13) 0.0537(12) 0.0522(11) -0.0087(9) 0.0112(10) -0.0042(10)
O4 0.0938(14) 0.0496(10) 0.0757(12) -0.0098(9) 0.0100(10) 0.0130(9)
C11 0.0550(14) 0.0574(14) 0.0516(14) 0.0046(11) 0.0122(11) 0.0056(11)
C13 0.0570(14) 0.0460(12) 0.0465(12) 0.0005(10) 0.0181(11) -0.0038(11)
C12 0.0557(14) 0.0519(14) 0.0476(13) -0.0006(11) 0.0151(11) -0.0062(11)
C8 0.0524(13) 0.0467(13) 0.0477(13) 0.0012(10) 0.0177(11) 0.0002(11)
C15 0.0537(14) 0.0548(14) 0.0523(13) 0.0040(11) 0.0156(11) -0.0005(11)
O2 0.0631(11) 0.0951(14) 0.0614(11) -0.0057(10) -0.0010(9) -0.0042(10)
C9 0.0538(14) 0.0494(13) 0.0480(13) -0.0028(10) 0.0171(11) -0.0018(11)
C10 0.0655(16) 0.0452(13) 0.0535(14) -0.0021(11) 0.0204(12) 0.0031(12)
C31 0.0635(17) 0.0622(16) 0.0530(14) 0.0014(13) 0.0136(13) -0.0107(13)
C36 0.0784(18) 0.0483(14) 0.0581(15) -0.0014(11) 0.0146(13) -0.0031(12)
O1 0.0967(15) 0.0822(14) 0.0787(13) -0.0257(11) -0.0002(11) -0.0033(11)
C2 0.0635(16) 0.0609(15) 0.0459(13) -0.0050(11) 0.0031(12) 0.0101(13)
C14 0.0535(14) 0.0639(16) 0.0519(14) -0.0010(12) 0.0129(12) -0.0029(12)
C1 0.0718(17) 0.0607(15) 0.0640(16) -0.0163(12) 0.0128(13) -0.0110(13)
C19 0.0652(17) 0.090(2) 0.0622(17) -0.0042(15) 0.0049(14) -0.0120(16)
C7 0.0805(19) 0.0741(18) 0.0644(17) -0.0031(14) 0.0230(15) 0.0018(15)
C3 0.100(2) 0.0711(18) 0.0656(17) -0.0129(14) 0.0045(16) 0.0178(16)
C16 0.0641(17) 0.0641(16) 0.0686(17) 0.0065(13) 0.0142(14) 0.0097(13)
C37 0.110(2) 0.0524(16) 0.0803(19) -0.0005(14) 0.0395(17) 0.0094(15)
C38 0.085(2) 0.076(2) 0.0714(18) -0.0120(15) -0.0020(15) 0.0234(16)
C18 0.0657(19) 0.105(2) 0.0742(19) 0.0178(18) -0.0022(15) -0.0008(18)
C32 0.0724(19) 0.123(3) 0.0659(18) -0.0030(17) -0.0018(15) -0.0195(18)
C50 0.094(2) 0.0596(17) 0.105(2) 0.0062(16) 0.0266(19) 0.0253(16)
C17 0.0672(19) 0.085(2) 0.085(2) 0.0191(17) 0.0094(16) 0.0140(16)
C4 0.137(3) 0.094(3) 0.070(2) -0.0151(18) 0.020(2) 0.051(2)
C6 0.093(2) 0.102(2) 0.080(2) 0.0164(19) 0.0353(18) 0.0153(19)
C40 0.154(4) 0.158(4) 0.094(3) -0.013(2) 0.036(3) 0.078(3)
C5 0.118(3) 0.119(3) 0.073(2) 0.018(2) 0.036(2) 0.048(3)
C39 0.154(4) 0.068(2) 0.262(6) -0.048(3) 0.042(4) 0.002(2)

loop_
_atom_type_symbol
_atom_type_description
_atom_type_scat_dispersion_real
_atom_type_scat_dispersion_imag
_atom_type_scat_source
C C 0.0030 0.0020 'International Tables Vol C Tables 4.2.6.8 and 6.1.1.4'
H H 0.0000 0.0000 'International Tables Vol C Tables 4.2.6.8 and 6.1.1.4'
N N 0.0060 0.0030 'International Tables Vol C Tables 4.2.6.8 and 6.1.1.4'
O O 0.0110 0.0060 'International Tables Vol C Tables 4.2.6.8 and 6.1.1.4'

loop_
_geom_angle_atom_site_label_1
_geom_angle_atom_site_label_2
_geom_angle_atom_site_label_3
_geom_angle
C9 N1 C14 108.22(18)
C9 N1 C1 127.7(2)
C14 N1 C1 123.7(2)
C10 O4 C50 118.3(2)
C10 C11 C12 122.0(2)
C12 C13 C8 116.9(2)
C12 C13 C36 123.9(2)
C8 C13 C36 119.2(2)
C13 C12 C11 121.1(2)
C13 C12 C31 121.1(2)
C11 C12 C31 117.8(2)
C13 C8 C9 121.3(2)
C13 C8 C15 133.2(2)
C9 C8 C15 105.44(19)
C16 C15 C14 118.3(2)
C16 C15 C8 135.0(2)
C14 C15 C8 106.7(2)
C31 O2 C32 115.8(2)
N1 C9 C10 129.0(2)
N1 C9 C8 110.1(2)
C10 C9 C8 120.8(2)
O4 C10 C11 125.5(2)
O4 C10 C9 116.7(2)
C11 C10 C9 117.8(2)
O1 C31 O2 121.2(2)
O1 C31 C12 126.2(3)
O2 C31 C12 112.6(2)
C37 C36 C13 112.7(2)
C7 C2 C3 118.1(3)
C7 C2 C1 123.0(2)
C3 C2 C1 118.9(2)
C19 C14 N1 128.4(2)
C19 C14 C15 122.1(2)
N1 C14 C15 109.4(2)
N1 C1 C2 114.0(2)
C18 C19 C14 117.7(3)
C6 C7 C2 121.1(3)
C2 C3 C4 120.5(3)
C17 C16 C15 119.3(3)
C38 C37 C36 127.2(3)
C37 C38 C39 121.7(3)
C37 C38 C40 122.4(3)
C39 C38 C40 115.9(3)
C19 C18 C17 121.5(3)
C18 C17 C16 120.9(3)
C5 C4 C3 119.8(3)
C5 C6 C7 120.1(3)
C6 C5 C4 120.4(3)

loop_
_geom_bond_atom_site_label_1
_geom_bond_atom_site_label_2
_geom_bond_distance
N1 C9 1.377(3)
N1 C14 1.386(3)
N1 C1 1.455(3)
O4 C10 1.368(3)
O4 C50 1.414(3)
C11 C10 1.372(3)
C11 C12 1.411(3)
C13 C12 1.395(3)
C13 C8 1.406(3)
C13 C36 1.510(3)
C12 C31 1.482(3)
C8 C9 1.414(3)
C8 C15 1.458(3)
C15 C16 1.400(3)
C15 C14 1.405(3)
O2 C31 1.341(3)
O2 C32 1.442(3)
C9 C10 1.398(3)
C31 O1 1.202(3)
C36 C37 1.501(3)
C2 C7 1.372(3)
C2 C3 1.382(3)
C2 C1 1.508(3)
C14 C19 1.384(3)
C19 C18 1.374(4)
C7 C6 1.376(4)
C3 C4 1.384(4)
C16 C17 1.377(4)
C37 C38 1.304(3)
C38 C39 1.479(5)
C38 C40 1.512(4)
C18 C17 1.382(4)
C4 C5 1.362(5)
C6 C5 1.351(5)
